data_7237780
loop_
_publ_author_name
'Mora-Fuentes, Juan P.'
'Cortizo-Lacalle, Diego'
'Collavini, Silvia'
'Struty\'nski, Karol'
'Tress, Wolfgang R.'
'Saliba, Michael'
'Zakeeruddin, Shaik M.'
'Kosta, Ivet'
'Melle-Franco, Manuel'
'Gr\"atzel, Michael'
'Delgado, Juan Luis'
'Mateo-Alonso, Aurelio'

_publ_section_title
;
 A partially-planarised hole-transporting quart-p-phenylene for perovskite
 solar cells
;
_journal_issue 15
_journal_name_full 'Journal of Materials Chemistry C'
_journal_page_first 4332
_journal_paper_doi 10.1039/C9TC01076A
_journal_volume 7
_journal_year 2019
_chemical_compound_source 'synthesis as described'
_chemical_formula_moiety 'C64 H56 N2 O12'
_chemical_formula_sum 'C64 H56 N2 O12'
_chemical_formula_weight 1045.1
_space_group_IT_number 14
_space_group_name_Hall '-P 2ybc'
_space_group_name_H-M_alt 'P 1 21/c 1'
_symmetry_cell_setting monoclinic
_symmetry_Int_Tables_number 14
_symmetry_space_group_name_Hall '-P 2ybc'
_symmetry_space_group_name_H-M 'P 1 21/c 1'
_atom_sites_solution_hydrogens geom
_atom_sites_solution_primary dual
_audit_creation_date 2019-01-15T11:26:00-00:00
_audit_creation_method 'WinGX routine CIF_UPDATE'
_audit_update_record
;
2019-01-17 deposited with the CCDC.	2019-03-19 downloaded from the CCDC.
;
_cell_angle_alpha 90
_cell_angle_beta 110.559(3)
_cell_angle_gamma 90
_cell_formula_units_Z 4
_cell_length_a 26.1955(7)
_cell_length_b 11.4152(2)
_cell_length_c 19.6629(4)
_cell_measurement_reflns_used 11096
_cell_measurement_temperature 150.01(10)
_cell_measurement_theta_max 74.03
_cell_measurement_theta_min 4.246
_cell_measurement_wavelength 1.54184
_cell_volume 5505.3(2)
_computing_cell_refinement 'CrysAlisPro 1.171.38.46 (Rigaku OD, 2015)'
_computing_data_collection 'CrysAlisPro 1.171.38.46 (Rigaku OD, 2015)'
_computing_data_reduction 'CrysAlisPro 1.171.38.46 (Rigaku OD, 2015)'
_computing_molecular_graphics 'Olex2 (Dolomanov et al., 2009)'
_computing_publication_material 'Olex2 (Dolomanov et al., 2009)'
_computing_structure_refinement 'ShelXL (Sheldrick, 2015)'
_computing_structure_solution 'ShelXT (Sheldrick, 2015)'
_diffrn_ambient_temperature 150.01(10)
_diffrn_detector 'CCD plate'
_diffrn_detector_area_resol_mean 5.2012
_diffrn_detector_type Atlas
_diffrn_measured_fraction_theta_full 1
_diffrn_measured_fraction_theta_max 0.999
_diffrn_measurement_details
;
List of Runs (angles in degrees, time in seconds):

  # Type    Start    End  Width  t~exp~   \w     \q     \k     \f   Frames
#--------------------------------------------------------------------------
  1  \w   -119.00 -94.00   1.00    1.50    --  -41.33 -99.00 150.00   25
  2  \w   -116.00 -67.00   1.00    1.50    --  -41.33-161.00 -98.00   49
  3  \w   -117.00 -80.00   1.00    1.50    --  -41.33 -99.00-180.00   37
  4  \w     54.00 119.00   1.00    1.50    --   41.33 161.00 -69.00   65
  5  \w     58.00 117.00   1.00    1.50    --   41.33  38.00-120.00   59
  6  \w   -157.00-105.00   1.00    7.00    --  -83.00 -30.00 -30.00   52
  7  \w     30.00  55.00   1.00    7.00    --  108.36 -30.00  30.00   25
  8  \w     85.00 148.00   1.00    7.00    --  108.36  45.00-180.00   63
  9  \w     34.00 116.00   1.00    7.00    --  108.36-125.00-180.00   82
 10  \w     30.00  65.00   1.00    7.00    --  108.36 -30.00   0.00   35
 11  \w     32.00  59.00   1.00    7.00    --  108.36 -30.00 150.00   27
 12  \w     88.00 157.00   1.00    7.00    --  108.36  45.00 -90.00   69
 13  \w     34.00 138.00   1.00    7.00    --  108.36 -61.00 -90.00  104
 14  \w     45.00  99.00   1.00    7.00    --  108.36 -61.00  30.00   54
 15  \w   -124.00 -97.00   1.00    1.50    --  -41.33 -99.00  60.00   27
 16  \w    -37.00  -5.00   1.00    1.50    --   41.33 -77.00  30.00   32
 17  \w    -31.00  59.00   1.00    1.50    --   41.33 -57.00 120.00   90
 18  \w     88.00 113.00   1.00    1.50    --   41.33  77.00-120.00   25
 19  \w      8.00  40.00   1.00    1.50    --   41.33  77.00-120.00   32
 20  \w     26.00  74.00   1.00    1.50    --   41.33 -77.00  30.00   48
 21  \w   -155.00-103.00   1.00    7.00    --  -83.00-125.00-180.00   52
 22  \w     34.00  64.00   1.00    7.00    --  108.36 -45.00  60.00   30
 23  \w     34.00  61.00   1.00    7.00    --  108.36 -30.00  90.00   27
 24  \w     24.00 103.00   1.00    7.00    --  108.36 -94.00-150.00   79
 25  \w     61.00 153.00   1.00    7.00    --  108.36  15.00  30.00   92
 26  \w     48.00  75.00   1.00    7.00    --  108.36 -45.00-150.00   27
 27  \w     37.00  69.00   1.00    7.00    --  108.36 -94.00-120.00   32
 28  \w     77.00 108.00   1.00    7.00    --  108.36 -94.00-120.00   31
 29  \w     54.00 108.00   1.00    7.00    --  108.36 -94.00  30.00   54
 30  \w     85.00 122.00   1.00    7.00    --  108.36-125.00  30.00   37
 31  \w     79.00 105.00   1.00    7.00    --  108.36  61.00-180.00   26
 32  \w    131.00 158.00   1.00    7.00    --  108.36  15.00 -60.00   27
 33  \w     51.00  98.00   1.00    7.00    --  108.36  15.00 -60.00   47
;
_diffrn_measurement_device 'four-circle\k-geometry diffractometer'
_diffrn_measurement_device_type 'Agilent SuperNova'
_diffrn_measurement_method '\w scans'
_diffrn_orient_matrix_type 'CrysAlisPro convention (1999,Acta A55,543-557)'
_diffrn_orient_matrix_UB_11 0.006404
_diffrn_orient_matrix_UB_12 -0.0669827
_diffrn_orient_matrix_UB_13 -0.0645312
_diffrn_orient_matrix_UB_21 -0.0618454
_diffrn_orient_matrix_UB_22 0.0102433
_diffrn_orient_matrix_UB_23 -0.0414696
_diffrn_orient_matrix_UB_31 0.0091035
_diffrn_orient_matrix_UB_32 0.1166938
_diffrn_orient_matrix_UB_33 -0.033389
_diffrn_radiation_monochromator 'Multilayer optics'
_diffrn_radiation_probe x-ray
_diffrn_radiation_type CuK\a
_diffrn_radiation_wavelength 1.54184
_diffrn_reflns_av_R_equivalents 0.0733
_diffrn_reflns_av_unetI/netI 0.102
_diffrn_reflns_Laue_measured_fraction_full 1
_diffrn_reflns_Laue_measured_fraction_max 0.999
_diffrn_reflns_limit_h_max 31
_diffrn_reflns_limit_h_min -31
_diffrn_reflns_limit_k_max 13
_diffrn_reflns_limit_k_min -13
_diffrn_reflns_limit_l_max 23
_diffrn_reflns_limit_l_min -23
_diffrn_reflns_number 47776
_diffrn_reflns_point_group_measured_fraction_full 1
_diffrn_reflns_point_group_measured_fraction_max 0.999
_diffrn_reflns_theta_full 67.684
_diffrn_reflns_theta_max 69.999
_diffrn_reflns_theta_min 3.604
_diffrn_source 'micro-focus sealed X-ray tube'
_diffrn_source_current 0.8
_diffrn_source_power 0.04
_diffrn_source_type 'SuperNova (Cu) X-ray Source'
_diffrn_source_voltage 50
_exptl_absorpt_coefficient_mu 0.711
_exptl_absorpt_correction_T_max 0.932
_exptl_absorpt_correction_T_min 0.536
_exptl_absorpt_correction_type analytical
_exptl_absorpt_process_details
;
        CrysAlisPro 1.171.38.46 (Rigaku Oxford Diffraction, 2015)
Analytical numeric absorption correction using a multifaceted crystal
                        model based on expressions derived by R.C. Clark & J.S.
        (Clark, R. C. & Reid, J. S. (1995). Acta Cryst. A51, 887-897)
        Empirical absorption correction using spherical harmonics,
 implemented in SCALE3 ABSPACK scaling algorithm.
;
_exptl_crystal_colour orange
_exptl_crystal_density_diffrn 1.261
_exptl_crystal_density_method 'not measured'
_exptl_crystal_description plate
_exptl_crystal_F_000 2200
_exptl_crystal_size_max 0.437
_exptl_crystal_size_mid 0.399
_exptl_crystal_size_min 0.044
_refine_diff_density_max 0.329
_refine_diff_density_min -0.263
_refine_diff_density_rms 0.049
_refine_ls_extinction_method none
_refine_ls_goodness_of_fit_ref 1.035
_refine_ls_hydrogen_treatment constr
_refine_ls_matrix_type full
_refine_ls_number_parameters 707
_refine_ls_number_reflns 10425
_refine_ls_number_restraints 0
_refine_ls_restrained_S_all 1.035
_refine_ls_R_factor_all 0.0675
_refine_ls_R_factor_gt 0.0498
_refine_ls_shift/su_max 0.001
_refine_ls_shift/su_mean 0
_refine_ls_structure_factor_coef Fsqd
_refine_ls_weighting_details 'w=1/[\s^2^(Fo^2^)+(0.0719P)^2^+0.8613P] where P=(Fo^2^+2Fc^2^)/3'
_refine_ls_weighting_scheme calc
_refine_ls_wR_factor_gt 0.1285
_refine_ls_wR_factor_ref 0.1406
_reflns_Friedel_coverage 0
_reflns_number_gt 7921
_reflns_number_total 10425
_reflns_threshold_expression 'I > 2\s(I)'
_cod_data_source_file c9tc01076a2.cif
_cod_data_source_block a20170041_jp16m
_cod_database_code 7237780

loop_
_symmetry_equiv_pos_as_xyz
'x, y, z'
'-x, y+1/2, -z+1/2'
'-x, -y, -z'
'x, -y-1/2, z-1/2'

loop_
_atom_site_label
_atom_site_type_symbol
_atom_site_fract_x
_atom_site_fract_y
_atom_site_fract_z
_atom_site_U_iso_or_equiv
_atom_site_adp_type
_atom_site_occupancy
_atom_site_site_symmetry_order
_atom_site_calc_flag
_atom_site_refinement_flags_posn
O1 O 0.76396(8) 0.41055(17) 1.01763(10) 0.0520(5) Uani 1 1 d .
O2 O 1.01148(8) 0.3125(2) 0.75630(13) 0.0702(6) Uani 1 1 d .
O3 O 0.62370(5) 0.24480(11) 0.30228(7) 0.0214(3) Uani 1 1 d .
O4 O 0.52442(5) 0.35620(11) 0.23266(7) 0.0214(3) Uani 1 1 d .
O5 O 0.58202(5) 0.07377(11) 0.31063(7) 0.0223(3) Uani 1 1 d .
O6 O 0.52883(5) 0.18348(11) 0.17776(7) 0.0213(3) Uani 1 1 d .
O7 O 0.18361(7) 0.42535(14) -0.29904(9) 0.0413(4) Uani 1 1 d .
O8 O -0.00134(8) -0.1002(2) -0.07285(13) 0.0684(6) Uani 1 1 d .
O9 O 0.41421(5) 0.07730(11) 0.41882(7) 0.0220(3) Uani 1 1 d .
O10 O 0.45551(5) 0.24400(11) 0.52801(7) 0.0223(3) Uani 1 1 d .
O11 O 0.35841(5) 0.23559(11) 0.39760(7) 0.0221(3) Uani 1 1 d .
O12 O 0.44670(5) 0.38937(11) 0.44652(7) 0.0249(3) Uani 1 1 d .
N1 N 0.79951(7) 0.38096(17) 0.75391(10) 0.0353(4) Uani 1 1 d .
N2 N 0.18288(7) 0.15506(16) -0.06301(9) 0.0318(4) Uani 1 1 d .
C1 C 0.75290(8) 0.35294(18) 0.69317(10) 0.0272(4) Uani 1 1 d .
C2 C 0.75075(8) 0.37995(18) 0.62289(11) 0.0288(4) Uani 1 1 d .
H2 H 0.780939 0.417554 0.616045 0.035 Uiso 1 1 calc R
C3 C 0.70515(8) 0.35261(17) 0.56304(10) 0.0260(4) Uani 1 1 d .
H3 H 0.704651 0.371226 0.515715 0.031 Uiso 1 1 calc R
C4 C 0.65981(7) 0.29793(15) 0.57130(10) 0.0212(4) Uani 1 1 d .
C5 C 0.61026(7) 0.27177(15) 0.50764(9) 0.0192(3) Uani 1 1 d .
C6 C 0.61429(7) 0.24909(15) 0.43987(10) 0.0201(4) Uani 1 1 d .
H6 H 0.649203 0.248158 0.435279 0.024 Uiso 1 1 calc R
C7 C 0.56842(7) 0.22796(15) 0.37930(9) 0.0179(3) Uani 1 1 d .
C8 C 0.57526(7) 0.19571(15) 0.30800(9) 0.0184(3) Uani 1 1 d .
C9 C 0.52533(7) 0.23353(15) 0.24177(9) 0.0184(3) Uani 1 1 d .
C10 C 0.47110(7) 0.20838(14) 0.25069(9) 0.0176(3) Uani 1 1 d .
C11 C 0.42479(8) 0.19621(15) 0.18927(9) 0.0207(4) Uani 1 1 d .
H11 H 0.428375 0.193461 0.142868 0.025 Uiso 1 1 calc R
C12 C 0.37294(7) 0.18789(15) 0.19407(10) 0.0206(4) Uani 1 1 d .
C13 C 0.32342(8) 0.17922(16) 0.12795(10) 0.0225(4) Uani 1 1 d .
C14 C 0.32391(8) 0.21301(18) 0.06008(10) 0.0262(4) Uani 1 1 d .
H14 H 0.356807 0.242159 0.056388 0.031 Uiso 1 1 calc R
C15 C 0.27815(8) 0.20550(18) -0.00197(10) 0.0278(4) Uani 1 1 d .
H15 H 0.280265 0.229248 -0.04721 0.033 Uiso 1 1 calc R
C16 C 0.22859(8) 0.16341(18) 0.00068(10) 0.0265(4) Uani 1 1 d .
C17 C 0.22724(8) 0.1334(2) 0.06897(11) 0.0307(4) Uani 1 1 d .
H17 H 0.194038 0.107441 0.073211 0.037 Uiso 1 1 calc R
C18 C 0.27366(8) 0.14113(19) 0.13049(10) 0.0292(4) Uani 1 1 d .
H18 H 0.271464 0.119646 0.176058 0.035 Uiso 1 1 calc R
C19 C 0.36977(7) 0.18972(15) 0.26381(9) 0.0203(4) Uani 1 1 d .
H19 H 0.335146 0.18275 0.268882 0.024 Uiso 1 1 calc R
C20 C 0.41599(7) 0.20147(14) 0.32557(9) 0.0174(3) Uani 1 1 d .
C21 C 0.41076(7) 0.19689(15) 0.40029(9) 0.0185(3) Uani 1 1 d .
C22 C 0.45601(8) 0.26799(15) 0.45762(9) 0.0203(4) Uani 1 1 d .
C23 C 0.51198(7) 0.25069(14) 0.45225(9) 0.0182(3) Uani 1 1 d .
C24 C 0.55831(7) 0.27207(15) 0.51253(9) 0.0195(3) Uani 1 1 d .
H24 H 0.554626 0.287221 0.558089 0.023 Uiso 1 1 calc R
C25 C 0.66208(8) 0.27358(18) 0.64133(11) 0.0275(4) Uani 1 1 d .
H25 H 0.631509 0.238022 0.648327 0.033 Uiso 1 1 calc R
C26 C 0.70768(8) 0.29960(19) 0.70147(11) 0.0301(4) Uani 1 1 d .
H26 H 0.708063 0.280881 0.748724 0.036 Uiso 1 1 calc R
C27 C 0.51656(7) 0.22902(14) 0.38440(9) 0.0175(3) Uani 1 1 d .
C28 C 0.46747(7) 0.21181(14) 0.31994(9) 0.0171(3) Uani 1 1 d .
C29 C 0.79265(9) 0.3953(2) 0.82268(11) 0.0336(5) Uani 1 1 d .
C30 C 0.75525(10) 0.4755(2) 0.82976(13) 0.0402(5) Uani 1 1 d .
H30 H 0.736732 0.525589 0.790187 0.048 Uiso 1 1 calc R
C31 C 0.74431(10) 0.4840(2) 0.89387(13) 0.0431(6) Uani 1 1 d .
H31 H 0.718123 0.538635 0.897804 0.052 Uiso 1 1 calc R
C32 C 0.77201(10) 0.4120(2) 0.95209(13) 0.0401(5) Uani 1 1 d .
C33 C 0.81125(11) 0.3363(2) 0.94658(13) 0.0429(6) Uani 1 1 d .
H33 H 0.831456 0.289833 0.987224 0.051 Uiso 1 1 calc R
C34 C 0.82158(10) 0.3270(2) 0.88226(12) 0.0382(5) Uani 1 1 d .
H34 H 0.84852 0.273894 0.878941 0.046 Uiso 1 1 calc R
C35 C 0.71709(12) 0.4687(2) 1.02022(17) 0.0521(7) Uani 1 1 d .
H35A H 0.711403 0.448411 1.065474 0.078 Uiso 1 1 calc GR
H35B H 0.685258 0.444386 0.97871 0.078 Uiso 1 1 calc GR
H35C H 0.722086 0.553522 1.01829 0.078 Uiso 1 1 calc GR
C36 C 0.85254(9) 0.36077(19) 0.75182(11) 0.0329(5) Uani 1 1 d .
C37 C 0.89626(10) 0.4278(2) 0.79540(14) 0.0439(6) Uani 1 1 d .
H37 H 0.890074 0.488024 0.824952 0.053 Uiso 1 1 calc R
C38 C 0.94808(10) 0.4080(3) 0.79620(15) 0.0522(7) Uani 1 1 d .
H38 H 0.977429 0.45356 0.827088 0.063 Uiso 1 1 calc R
C39 C 0.95824(10) 0.3226(3) 0.75262(15) 0.0481(6) Uani 1 1 d .
C40 C 0.91541(10) 0.2560(2) 0.70858(14) 0.0466(6) Uani 1 1 d .
H40 H 0.921676 0.197313 0.678169 0.056 Uiso 1 1 calc R
C41 C 0.86314(10) 0.2750(2) 0.70882(12) 0.0382(5) Uani 1 1 d .
H41 H 0.833974 0.228089 0.678783 0.046 Uiso 1 1 calc R
C42 C 1.02445(14) 0.2193(4) 0.7177(2) 0.0841(13) Uani 1 1 d .
H42A H 1.011945 0.145168 0.73149 0.126 Uiso 1 1 calc GR
H42B H 1.064014 0.216321 0.729407 0.126 Uiso 1 1 calc GR
H42C H 1.006387 0.232029 0.665382 0.126 Uiso 1 1 calc GR
C43 C 0.62121(8) 0.36957(16) 0.29231(11) 0.0251(4) Uani 1 1 d .
H43A H 0.655326 0.397372 0.286745 0.03 Uiso 1 1 calc R
H43B H 0.617894 0.407837 0.335748 0.03 Uiso 1 1 calc R
C44 C 0.57368(8) 0.40303(16) 0.22668(10) 0.0251(4) Uani 1 1 d .
H44A H 0.571056 0.489431 0.222547 0.03 Uiso 1 1 calc R
H44B H 0.578739 0.37186 0.182488 0.03 Uiso 1 1 calc R
C45 C 0.58394(8) 0.02436(16) 0.24407(10) 0.0257(4) Uani 1 1 d .
H45A H 0.586532 -0.062031 0.248254 0.031 Uiso 1 1 calc R
H45B H 0.616597 0.053602 0.235108 0.031 Uiso 1 1 calc R
C46 C 0.53345(8) 0.05801(16) 0.18184(10) 0.0251(4) Uani 1 1 d .
H46A H 0.535425 0.026765 0.135856 0.03 Uiso 1 1 calc R
H46B H 0.500956 0.024028 0.189052 0.03 Uiso 1 1 calc R
C47 C 0.18083(8) 0.22657(19) -0.12385(10) 0.0286(4) Uani 1 1 d .
C48 C 0.18208(9) 0.17543(19) -0.18731(11) 0.0349(5) Uani 1 1 d .
H48 H 0.182339 0.092508 -0.191295 0.042 Uiso 1 1 calc R
C49 C 0.18295(10) 0.2444(2) -0.24490(11) 0.0352(5) Uani 1 1 d .
H49 H 0.184156 0.208769 -0.287963 0.042 Uiso 1 1 calc R
C50 C 0.18205(9) 0.36495(19) -0.23969(11) 0.0317(4) Uani 1 1 d .
C51 C 0.17972(10) 0.4175(2) -0.17723(13) 0.0391(5) Uani 1 1 d .
H51 H 0.178406 0.500334 -0.173685 0.047 Uiso 1 1 calc R
C52 C 0.17933(10) 0.3467(2) -0.12001(12) 0.0373(5) Uani 1 1 d .
H52 H 0.177986 0.382246 -0.076989 0.045 Uiso 1 1 calc R
C53 C 0.19076(17) 0.5481(2) -0.29317(18) 0.0676(9) Uani 1 1 d .
H53A H 0.222451 0.566718 -0.249979 0.101 Uiso 1 1 calc GR
H53B H 0.158126 0.584546 -0.288948 0.101 Uiso 1 1 calc GR
H53C H 0.196651 0.578198 -0.336507 0.101 Uiso 1 1 calc GR
C54 C 0.13536(8) 0.0910(2) -0.06669(11) 0.0318(5) Uani 1 1 d .
C55 C 0.08398(9) 0.1387(2) -0.10029(13) 0.0395(5) Uani 1 1 d .
H55 H 0.080683 0.214972 -0.120782 0.047 Uiso 1 1 calc R
C56 C 0.03718(10) 0.0772(3) -0.10454(14) 0.0458(6) Uani 1 1 d .
H56 H 0.002238 0.110832 -0.128125 0.055 Uiso 1 1 calc R
C57 C 0.04179(10) -0.0329(3) -0.07436(14) 0.0472(6) Uani 1 1 d .
C58 C 0.09269(10) -0.0825(2) -0.04176(14) 0.0451(6) Uani 1 1 d .
H58 H 0.095734 -0.158888 -0.021477 0.054 Uiso 1 1 calc R
C59 C 0.13909(9) -0.0222(2) -0.03845(12) 0.0370(5) Uani 1 1 d .
H59 H 0.173818 -0.057833 -0.016801 0.044 Uiso 1 1 calc R
C60 C -0.05477(12) -0.0555(4) -0.1085(2) 0.0776(11) Uani 1 1 d .
H60A H -0.057812 0.022255 -0.089173 0.116 Uiso 1 1 calc GR
H60B H -0.081476 -0.108393 -0.100291 0.116 Uiso 1 1 calc GR
H60C H -0.061838 -0.049522 -0.160788 0.116 Uiso 1 1 calc GR
C61 C 0.41421(8) 0.05645(17) 0.49137(10) 0.0249(4) Uani 1 1 d .
H61A H 0.417983 -0.028487 0.502145 0.03 Uiso 1 1 calc R
H61B H 0.379252 0.083188 0.49484 0.03 Uiso 1 1 calc R
C62 C 0.46058(8) 0.12142(17) 0.54537(10) 0.0252(4) Uani 1 1 d .
H62A H 0.460004 0.109222 0.59495 0.03 Uiso 1 1 calc R
H62B H 0.495674 0.091472 0.544013 0.03 Uiso 1 1 calc R
C63 C 0.35116(8) 0.36001(17) 0.38450(11) 0.0281(4) Uani 1 1 d .
H63A H 0.314434 0.383431 0.383161 0.034 Uiso 1 1 calc R
H63B H 0.354031 0.37907 0.336854 0.034 Uiso 1 1 calc R
C64 C 0.39357(8) 0.42620(17) 0.44313(12) 0.0296(4) Uani 1 1 d .
H64A H 0.389213 0.51127 0.432952 0.036 Uiso 1 1 calc R
H64B H 0.389156 0.411508 0.490385 0.036 Uiso 1 1 calc R

loop_
_atom_site_aniso_label
_atom_site_aniso_U_11
_atom_site_aniso_U_22
_atom_site_aniso_U_33
_atom_site_aniso_U_23
_atom_site_aniso_U_13
_atom_site_aniso_U_12
O1 0.0681(12) 0.0518(11) 0.0416(10) -0.0044(8) 0.0261(9) 0.0020(9)
O2 0.0314(10) 0.1081(19) 0.0651(14) 0.0136(12) 0.0094(9) 0.0163(11)
O3 0.0201(6) 0.0237(6) 0.0200(6) -0.0011(5) 0.0065(5) -0.0018(5)
O4 0.0249(7) 0.0186(6) 0.0194(6) 0.0021(5) 0.0063(5) 0.0003(5)
O5 0.0294(7) 0.0180(6) 0.0183(6) -0.0001(5) 0.0067(5) 0.0029(5)
O6 0.0257(7) 0.0240(6) 0.0134(6) -0.0020(5) 0.0060(5) -0.0006(5)
O7 0.0536(10) 0.0424(9) 0.0324(8) 0.0092(7) 0.0209(8) 0.0082(7)
O8 0.0409(11) 0.0898(16) 0.0655(14) 0.0073(11) 0.0075(10) -0.0264(10)
O9 0.0301(7) 0.0197(6) 0.0153(6) 0.0000(5) 0.0068(5) -0.0008(5)
O10 0.0268(7) 0.0254(7) 0.0134(6) -0.0018(5) 0.0053(5) -0.0007(5)
O11 0.0196(6) 0.0271(7) 0.0197(6) 0.0013(5) 0.0068(5) 0.0017(5)
O12 0.0274(7) 0.0192(6) 0.0279(7) -0.0016(5) 0.0093(6) 0.0015(5)
N1 0.0246(9) 0.0511(11) 0.0211(9) -0.0067(7) -0.0031(7) -0.0024(8)
N2 0.0241(9) 0.0438(10) 0.0185(8) 0.0051(7) -0.0038(7) -0.0070(7)
C1 0.0228(10) 0.0316(10) 0.0202(9) -0.0037(7) -0.0013(8) -0.0012(8)
C2 0.0228(10) 0.0356(11) 0.0234(10) -0.0031(8) 0.0026(8) -0.0050(8)
C3 0.0255(10) 0.0317(10) 0.0175(9) -0.0035(7) 0.0034(8) -0.0038(8)
C4 0.0200(9) 0.0210(9) 0.0179(9) -0.0030(6) 0.0008(7) 0.0005(7)
C5 0.0209(9) 0.0175(8) 0.0151(8) -0.0007(6) 0.0012(7) -0.0003(6)
C6 0.0200(9) 0.0204(8) 0.0174(8) -0.0006(6) 0.0033(7) 0.0004(6)
C7 0.0202(9) 0.0174(8) 0.0123(8) 0.0004(6) 0.0010(7) 0.0010(6)
C8 0.0190(9) 0.0193(8) 0.0162(8) -0.0016(6) 0.0052(7) -0.0013(6)
C9 0.0228(9) 0.0185(8) 0.0118(8) -0.0019(6) 0.0037(7) 0.0000(6)
C10 0.0203(9) 0.0156(8) 0.0141(8) 0.0006(6) 0.0024(7) 0.0018(6)
C11 0.0249(10) 0.0223(9) 0.0115(8) -0.0006(6) 0.0021(7) -0.0014(7)
C12 0.0202(9) 0.0207(9) 0.0160(8) -0.0001(6) 0.0002(7) 0.0002(7)
C13 0.0210(9) 0.0248(9) 0.0181(9) 0.0004(7) 0.0024(7) 0.0019(7)
C14 0.0224(10) 0.0348(10) 0.0184(9) 0.0009(7) 0.0034(7) -0.0025(8)
C15 0.0273(10) 0.0379(11) 0.0149(9) 0.0026(7) 0.0033(8) -0.0005(8)
C16 0.0222(10) 0.0326(10) 0.0173(9) 0.0002(7) -0.0021(7) -0.0012(8)
C17 0.0195(10) 0.0473(12) 0.0203(10) 0.0041(8) 0.0008(8) -0.0064(8)
C18 0.0270(10) 0.0425(12) 0.0143(9) 0.0036(8) 0.0024(8) -0.0038(8)
C19 0.0186(9) 0.0229(9) 0.0158(9) -0.0002(6) 0.0015(7) 0.0006(6)
C20 0.0208(9) 0.0163(8) 0.0126(8) 0.0001(6) 0.0028(7) 0.0014(6)
C21 0.0172(8) 0.0223(9) 0.0145(8) -0.0008(6) 0.0034(7) 0.0018(6)
C22 0.0244(9) 0.0216(9) 0.0129(8) -0.0005(6) 0.0043(7) 0.0002(7)
C23 0.0212(9) 0.0160(8) 0.0151(8) -0.0001(6) 0.0035(7) 0.0002(6)
C24 0.0234(9) 0.0202(8) 0.0111(8) -0.0019(6) 0.0016(7) 0.0002(7)
C25 0.0229(10) 0.0331(10) 0.0211(9) 0.0024(7) 0.0010(8) -0.0041(8)
C26 0.0289(11) 0.0401(11) 0.0157(9) 0.0031(8) 0.0009(8) -0.0025(8)
C27 0.0207(9) 0.0150(8) 0.0135(8) -0.0001(6) 0.0020(7) 0.0004(6)
C28 0.0198(9) 0.0150(8) 0.0125(8) 0.0001(6) 0.0008(7) 0.0012(6)
C29 0.0310(11) 0.0395(12) 0.0218(10) -0.0078(8) -0.0014(8) -0.0036(9)
C30 0.0364(12) 0.0443(13) 0.0302(11) -0.0006(9) -0.0006(9) 0.0051(10)
C31 0.0398(13) 0.0477(14) 0.0379(13) -0.0080(10) 0.0086(10) 0.0066(10)
C32 0.0501(14) 0.0378(12) 0.0308(12) -0.0095(9) 0.0124(10) -0.0041(10)
C33 0.0560(15) 0.0388(12) 0.0280(11) 0.0022(9) 0.0075(11) 0.0063(11)
C34 0.0420(13) 0.0347(11) 0.0305(11) -0.0049(9) 0.0038(10) 0.0063(9)
C35 0.0597(17) 0.0431(14) 0.0595(17) -0.0152(12) 0.0283(14) -0.0136(12)
C36 0.0273(11) 0.0403(12) 0.0229(10) 0.0011(8) -0.0016(8) -0.0010(9)
C37 0.0310(12) 0.0503(14) 0.0380(13) -0.0060(10) -0.0035(10) -0.0041(10)
C38 0.0294(13) 0.0677(18) 0.0477(15) 0.0012(13) -0.0011(11) -0.0071(12)
C39 0.0284(12) 0.0664(17) 0.0427(14) 0.0139(12) 0.0040(10) 0.0084(11)
C40 0.0409(14) 0.0576(16) 0.0365(13) 0.0060(11) 0.0076(11) 0.0116(11)
C41 0.0347(12) 0.0419(12) 0.0321(12) 0.0010(9) 0.0041(9) -0.0004(9)
C42 0.0500(19) 0.143(4) 0.060(2) 0.018(2) 0.0202(16) 0.046(2)
C43 0.0281(10) 0.0213(9) 0.0260(10) -0.0035(7) 0.0096(8) -0.0065(7)
C44 0.0308(10) 0.0234(9) 0.0228(9) 0.0004(7) 0.0116(8) -0.0044(7)
C45 0.0354(11) 0.0211(9) 0.0218(9) -0.0044(7) 0.0117(8) 0.0030(7)
C46 0.0329(11) 0.0222(9) 0.0198(9) -0.0087(7) 0.0090(8) -0.0051(7)
C47 0.0220(10) 0.0399(11) 0.0159(9) 0.0014(8) -0.0034(7) -0.0013(8)
C48 0.0378(12) 0.0336(11) 0.0245(10) 0.0002(8) 0.0000(9) 0.0018(9)
C49 0.0421(12) 0.0401(12) 0.0187(10) -0.0011(8) 0.0050(9) 0.0075(9)
C50 0.0283(11) 0.0411(12) 0.0235(10) 0.0045(8) 0.0062(8) 0.0016(9)
C51 0.0512(14) 0.0314(11) 0.0330(12) -0.0009(9) 0.0128(11) 0.0003(10)
C52 0.0430(13) 0.0437(13) 0.0235(10) -0.0045(9) 0.0097(9) -0.0044(10)
C53 0.119(3) 0.0390(15) 0.0606(19) 0.0123(13) 0.051(2) 0.0041(16)
C54 0.0258(11) 0.0447(12) 0.0191(9) -0.0023(8) 0.0006(8) -0.0057(9)
C55 0.0302(12) 0.0491(14) 0.0315(12) 0.0068(9) 0.0013(9) -0.0002(10)
C56 0.0246(12) 0.0672(17) 0.0374(13) 0.0055(11) 0.0005(10) -0.0001(11)
C57 0.0324(13) 0.0647(17) 0.0385(13) -0.0014(11) 0.0052(10) -0.0175(11)
C58 0.0408(14) 0.0451(14) 0.0440(14) 0.0039(10) 0.0083(11) -0.0093(10)
C59 0.0324(12) 0.0392(12) 0.0338(12) -0.0004(9) 0.0045(9) -0.0030(9)
C60 0.0323(15) 0.121(3) 0.071(2) 0.009(2) 0.0074(14) -0.0196(17)
C61 0.0326(10) 0.0252(9) 0.0166(9) 0.0045(7) 0.0083(8) -0.0002(8)
C62 0.0312(10) 0.0284(10) 0.0142(8) 0.0036(7) 0.0056(8) 0.0026(8)
C63 0.0275(10) 0.0276(10) 0.0298(10) 0.0057(8) 0.0108(8) 0.0094(8)
C64 0.0316(11) 0.0232(10) 0.0352(11) -0.0001(8) 0.0133(9) 0.0071(8)

loop_
_atom_type_symbol
_atom_type_description
_atom_type_scat_dispersion_real
_atom_type_scat_dispersion_imag
_atom_type_scat_source
C C 0.0181 0.0091 'International Tables Vol C Tables 4.2.6.8 and 6.1.1.4'
H H 0 0 'International Tables Vol C Tables 4.2.6.8 and 6.1.1.4'
N N 0.0311 0.018 'International Tables Vol C Tables 4.2.6.8 and 6.1.1.4'
O O 0.0492 0.0322 'International Tables Vol C Tables 4.2.6.8 and 6.1.1.4'

loop_
_exptl_crystal_face_index_h
_exptl_crystal_face_index_k
_exptl_crystal_face_index_l
_exptl_crystal_face_perp_dist
2 7 1 0.1959
6 0 -13 0.2101
-2 -7 -1 0.1727
-6 -1 13 0.2014
-16 -1 0 0.0151
16 1 0 0.0286
-3 4 10 0.2536

loop_
_geom_angle_atom_site_label_1
_geom_angle_atom_site_label_2
_geom_angle_atom_site_label_3
_geom_angle
C32 O1 C35 116.7(2)
C39 O2 C42 117.7(3)
C8 O3 C43 113.64(14)
C9 O4 C44 113.80(14)
C8 O5 C45 113.52(13)
C9 O6 C46 112.55(13)
C50 O7 C53 118.2(2)
C57 O8 C60 117.6(3)
C21 O9 C61 113.12(13)
C22 O10 C62 112.92(13)
C21 O11 C63 112.11(14)
C22 O12 C64 114.07(14)
C1 N1 C29 117.75(18)
C1 N1 C36 120.11(18)
C36 N1 C29 119.50(17)
C16 N2 C47 118.53(16)
C16 N2 C54 122.59(17)
C54 N2 C47 118.32(16)
C2 C1 N1 120.58(18)
C26 C1 N1 121.24(18)
C26 C1 C2 118.18(17)
C3 C2 C1 120.88(19)
C2 C3 C4 120.98(18)
C3 C4 C5 121.22(17)
C25 C4 C3 117.55(17)
C25 C4 C5 121.18(17)
C6 C5 C4 120.35(16)
C6 C5 C24 117.88(16)
C24 C5 C4 121.75(16)
C7 C6 C5 121.29(17)
C6 C7 C8 119.20(16)
C6 C7 C27 120.60(16)
C27 C7 C8 120.08(15)
O3 C8 C7 111.95(14)
O3 C8 C9 109.65(14)
O5 C8 O3 106.77(14)
O5 C8 C7 105.12(14)
O5 C8 C9 111.50(14)
C7 C8 C9 111.70(14)
O4 C9 O6 106.94(13)
O4 C9 C8 110.80(14)
O4 C9 C10 103.16(13)
O6 C9 C8 109.65(14)
O6 C9 C10 112.46(14)
C10 C9 C8 113.49(14)
C11 C10 C9 119.11(15)
C11 C10 C28 120.89(16)
C28 C10 C9 119.56(15)
C10 C11 C12 121.48(16)
C11 C12 C13 121.15(16)
C11 C12 C19 117.23(16)
C19 C12 C13 121.61(17)
C14 C13 C12 121.45(17)
C18 C13 C12 122.11(17)
C18 C13 C14 116.40(17)
C15 C14 C13 122.14(18)
C14 C15 C16 121.09(18)
N2 C16 C15 120.17(18)
C17 C16 N2 122.73(18)
C17 C16 C15 117.09(17)
C18 C17 C16 120.87(18)
C17 C18 C13 122.33(18)
C20 C19 C12 121.59(17)
C19 C20 C21 119.61(16)
C19 C20 C28 120.60(16)
C28 C20 C21 119.72(15)
O9 C21 O11 106.49(14)
O9 C21 C20 105.28(13)
O9 C21 C22 110.91(14)
O11 C21 C20 111.41(14)
O11 C21 C22 110.22(14)
C20 C21 C22 112.28(14)
O10 C22 C21 110.06(14)
O10 C22 C23 112.54(14)
O12 C22 O10 106.31(14)
O12 C22 C21 110.84(14)
O12 C22 C23 103.62(14)
C23 C22 C21 113.09(14)
C24 C23 C22 119.57(15)
C24 C23 C27 120.14(16)
C27 C23 C22 119.72(15)
C23 C24 C5 121.41(16)
C4 C25 C26 121.89(19)
C25 C26 C1 120.51(18)
C7 C27 C23 118.68(16)
C7 C27 C28 121.06(15)
C23 C27 C28 120.23(16)
C10 C28 C27 120.42(16)
C20 C28 C10 118.20(15)
C20 C28 C27 121.36(15)
C30 C29 N1 119.9(2)
C30 C29 C34 118.8(2)
C34 C29 N1 121.3(2)
C29 C30 C31 121.1(2)
C32 C31 C30 119.4(2)
O1 C32 C31 124.8(2)
C33 C32 O1 115.5(2)
C33 C32 C31 119.7(2)
C32 C33 C34 120.6(2)
C33 C34 C29 120.2(2)
C37 C36 N1 119.5(2)
C41 C36 N1 122.7(2)
C41 C36 C37 117.8(2)
C38 C37 C36 120.9(2)
C37 C38 C39 120.9(2)
O2 C39 C38 116.0(3)
O2 C39 C40 125.0(3)
C40 C39 C38 119.0(2)
C39 C40 C41 119.8(3)
C36 C41 C40 121.5(2)
O3 C43 C44 110.83(15)
O4 C44 C43 109.49(15)
O5 C45 C46 109.75(15)
O6 C46 C45 109.45(15)
C48 C47 N2 120.3(2)
C52 C47 N2 121.03(19)
C52 C47 C48 118.63(19)
C49 C48 C47 120.5(2)
C50 C49 C48 120.0(2)
O7 C50 C49 115.62(19)
O7 C50 C51 124.1(2)
C49 C50 C51 120.2(2)
C50 C51 C52 118.8(2)
C47 C52 C51 121.8(2)
C55 C54 N2 120.5(2)
C55 C54 C59 118.3(2)
C59 C54 N2 121.2(2)
C54 C55 C56 121.2(2)
C57 C56 C55 119.6(2)
O8 C57 C56 124.8(3)
O8 C57 C58 115.3(3)
C56 C57 C58 119.9(2)
C59 C58 C57 120.5(2)
C58 C59 C54 120.4(2)
O9 C61 C62 109.67(15)
O10 C62 C61 109.24(15)
O11 C63 C64 110.13(16)
O12 C64 C63 109.52(16)

loop_
_geom_bond_atom_site_label_1
_geom_bond_atom_site_label_2
_geom_bond_distance
O1 C32 1.377(3)
O1 C35 1.412(3)
O2 C39 1.376(3)
O2 C42 1.416(5)
O3 C8 1.427(2)
O3 C43 1.436(2)
O4 C9 1.411(2)
O4 C44 1.439(2)
O5 C8 1.402(2)
O5 C45 1.442(2)
O6 C9 1.414(2)
O6 C46 1.437(2)
O7 C50 1.368(3)
O7 C53 1.413(3)
O8 C57 1.375(3)
O8 C60 1.422(4)
O9 C21 1.408(2)
O9 C61 1.446(2)
O10 C22 1.415(2)
O10 C62 1.435(2)
O11 C21 1.424(2)
O11 C63 1.444(2)
O12 C22 1.411(2)
O12 C64 1.433(2)
N1 C1 1.413(2)
N1 C29 1.435(3)
N1 C36 1.423(3)
N2 C16 1.399(2)
N2 C47 1.434(3)
N2 C54 1.424(3)
C1 C2 1.398(3)
C1 C26 1.391(3)
C2 C3 1.386(3)
C3 C4 1.401(3)
C4 C5 1.483(2)
C4 C25 1.385(3)
C5 C6 1.397(3)
C5 C24 1.398(3)
C6 C7 1.384(2)
C7 C8 1.520(2)
C7 C27 1.397(3)
C8 C9 1.548(2)
C9 C10 1.519(2)
C10 C11 1.386(2)
C10 C28 1.398(2)
C11 C12 1.397(3)
C12 C13 1.483(2)
C12 C19 1.403(3)
C13 C14 1.394(3)
C13 C18 1.392(3)
C14 C15 1.380(3)
C15 C16 1.402(3)
C16 C17 1.398(3)
C17 C18 1.384(3)
C19 C20 1.388(2)
C20 C21 1.524(2)
C20 C28 1.396(3)
C21 C22 1.548(2)
C22 C23 1.519(3)
C23 C24 1.388(2)
C23 C27 1.403(2)
C25 C26 1.386(3)
C27 C28 1.468(2)
C29 C30 1.383(3)
C29 C34 1.390(3)
C30 C31 1.391(4)
C31 C32 1.389(4)
C32 C33 1.376(4)
C33 C34 1.387(3)
C36 C37 1.394(3)
C36 C41 1.384(3)
C37 C38 1.371(4)
C38 C39 1.385(4)
C39 C40 1.380(4)
C40 C41 1.388(4)
C43 C44 1.494(3)
C45 C46 1.502(3)
C47 C48 1.388(3)
C47 C52 1.374(3)
C48 C49 1.386(3)
C49 C50 1.380(3)
C50 C51 1.387(3)
C51 C52 1.388(3)
C54 C55 1.386(3)
C54 C59 1.396(3)
C55 C56 1.390(3)
C56 C57 1.376(4)
C57 C58 1.382(4)
C58 C59 1.379(3)
C61 C62 1.499(3)
C63 C64 1.495(3)

loop_
_geom_torsion_atom_site_label_1
_geom_torsion_atom_site_label_2
_geom_torsion_atom_site_label_3
_geom_torsion_atom_site_label_4
_geom_torsion
O1 C32 C33 C34 177.7(2)
O2 C39 C40 C41 -179.2(2)
O3 C8 C9 O4 -51.89(18)
O3 C8 C9 O6 65.92(17)
O3 C8 C9 C10 -167.40(13)
O3 C43 C44 O4 55.5(2)
O4 C9 C10 C11 83.76(18)
O4 C9 C10 C28 -88.63(17)
O5 C8 C9 O4 -169.91(14)
O5 C8 C9 O6 -52.10(18)
O5 C8 C9 C10 74.58(18)
O5 C45 C46 O6 57.2(2)
O6 C9 C10 C11 -31.1(2)
O6 C9 C10 C28 156.52(15)
O7 C50 C51 C52 -178.8(2)
O8 C57 C58 C59 -178.5(2)
O9 C21 C22 O10 -51.91(19)
O9 C21 C22 O12 -169.22(14)
O9 C21 C22 C23 74.91(18)
O9 C61 C62 O10 57.8(2)
O10 C22 C23 C24 -31.6(2)
O10 C22 C23 C27 157.12(15)
O11 C21 C22 O10 65.78(18)
O11 C21 C22 O12 -51.54(18)
O11 C21 C22 C23 -167.41(13)
O11 C63 C64 O12 57.4(2)
O12 C22 C23 C24 82.87(18)
O12 C22 C23 C27 -88.46(18)
N1 C1 C2 C3 179.94(19)
N1 C1 C26 C25 179.5(2)
N1 C29 C30 C31 174.3(2)
N1 C29 C34 C33 -175.1(2)
N1 C36 C37 C38 178.0(2)
N1 C36 C41 C40 -179.1(2)
N2 C16 C17 C18 178.9(2)
N2 C47 C48 C49 -176.7(2)
N2 C47 C52 C51 177.2(2)
N2 C54 C55 C56 179.8(2)
N2 C54 C59 C58 179.3(2)
C1 N1 C29 C30 -56.0(3)
C1 N1 C29 C34 121.7(2)
C1 N1 C36 C37 154.0(2)
C1 N1 C36 C41 -27.1(3)
C1 C2 C3 C4 0.5(3)
C2 C1 C26 C25 0.4(3)
C2 C3 C4 C5 178.10(18)
C2 C3 C4 C25 0.7(3)
C3 C4 C5 C6 29.7(3)
C3 C4 C5 C24 -148.49(18)
C3 C4 C25 C26 -1.3(3)
C4 C5 C6 C7 -178.03(16)
C4 C5 C24 C23 178.19(16)
C4 C25 C26 C1 0.8(3)
C5 C4 C25 C26 -178.71(18)
C5 C6 C7 C8 -175.92(15)
C5 C6 C7 C27 0.1(3)
C6 C5 C24 C23 0.0(3)
C6 C7 C8 O3 -28.7(2)
C6 C7 C8 O5 86.85(18)
C6 C7 C8 C9 -152.08(15)
C6 C7 C27 C23 -0.7(2)
C6 C7 C27 C28 177.31(16)
C7 C8 C9 O4 72.81(18)
C7 C8 C9 O6 -169.39(13)
C7 C8 C9 C10 -42.70(19)
C7 C27 C28 C10 -7.9(2)
C7 C27 C28 C20 173.74(16)
C8 O3 C43 C44 -56.83(19)
C8 O5 C45 C46 -56.0(2)
C8 C7 C27 C23 175.36(15)
C8 C7 C27 C28 -6.7(2)
C8 C9 C10 C11 -156.29(15)
C8 C9 C10 C28 31.3(2)
C9 O4 C44 C43 -57.00(19)
C9 O6 C46 C45 -59.98(19)
C9 C10 C11 C12 -171.77(15)
C9 C10 C28 C20 172.88(15)
C9 C10 C28 C27 -5.5(2)
C10 C11 C12 C13 177.76(16)
C10 C11 C12 C19 -1.4(3)
C11 C10 C28 C20 0.6(2)
C11 C10 C28 C27 -177.77(15)
C11 C12 C13 C14 -19.2(3)
C11 C12 C13 C18 163.11(18)
C11 C12 C19 C20 1.2(3)
C12 C13 C14 C15 -179.98(18)
C12 C13 C18 C17 179.67(19)
C12 C19 C20 C21 -176.97(16)
C12 C19 C20 C28 0.0(3)
C13 C12 C19 C20 -177.99(16)
C13 C14 C15 C16 0.2(3)
C14 C13 C18 C17 1.9(3)
C14 C15 C16 N2 -179.2(2)
C14 C15 C16 C17 2.1(3)
C15 C16 C17 C18 -2.4(3)
C16 N2 C47 C48 114.1(2)
C16 N2 C47 C52 -63.9(3)
C16 N2 C54 C55 134.5(2)
C16 N2 C54 C59 -47.2(3)
C16 C17 C18 C13 0.4(3)
C18 C13 C14 C15 -2.2(3)
C19 C12 C13 C14 159.88(18)
C19 C12 C13 C18 -17.8(3)
C19 C20 C21 O9 87.23(18)
C19 C20 C21 O11 -27.8(2)
C19 C20 C21 C22 -151.99(16)
C19 C20 C28 C10 -0.9(2)
C19 C20 C28 C27 177.52(15)
C20 C21 C22 O10 -169.38(13)
C20 C21 C22 O12 73.30(18)
C20 C21 C22 C23 -42.6(2)
C21 O9 C61 C62 -57.4(2)
C21 O11 C63 C64 -59.1(2)
C21 C20 C28 C10 176.06(15)
C21 C20 C28 C27 -5.6(2)
C21 C22 C23 C24 -157.05(16)
C21 C22 C23 C27 31.6(2)
C22 O10 C62 C61 -59.5(2)
C22 O12 C64 C63 -56.7(2)
C22 C23 C24 C5 -171.77(16)
C22 C23 C27 C7 172.10(15)
C22 C23 C27 C28 -5.9(2)
C23 C27 C28 C10 170.02(16)
C23 C27 C28 C20 -8.3(2)
C24 C5 C6 C7 0.2(3)
C24 C23 C27 C7 0.8(2)
C24 C23 C27 C28 -177.15(15)
C25 C4 C5 C6 -152.99(18)
C25 C4 C5 C24 28.8(3)
C26 C1 C2 C3 -1.0(3)
C27 C7 C8 O3 155.25(15)
C27 C7 C8 O5 -89.22(18)
C27 C7 C8 C9 31.8(2)
C27 C23 C24 C5 -0.5(3)
C28 C10 C11 C12 0.5(3)
C28 C20 C21 O9 -89.73(18)
C28 C20 C21 O11 155.24(15)
C28 C20 C21 C22 31.1(2)
C29 N1 C1 C2 155.8(2)
C29 N1 C1 C26 -23.2(3)
C29 N1 C36 C37 -44.8(3)
C29 N1 C36 C41 134.0(2)
C29 C30 C31 C32 1.0(4)
C30 C29 C34 C33 2.7(4)
C30 C31 C32 O1 -178.6(2)
C30 C31 C32 C33 2.3(4)
C31 C32 C33 C34 -3.1(4)
C32 C33 C34 C29 0.6(4)
C34 C29 C30 C31 -3.4(4)
C35 O1 C32 C31 13.3(4)
C35 O1 C32 C33 -167.6(2)
C36 N1 C1 C2 -42.7(3)
C36 N1 C1 C26 138.3(2)
C36 N1 C29 C30 142.4(2)
C36 N1 C29 C34 -39.9(3)
C36 C37 C38 C39 1.4(4)
C37 C36 C41 C40 -0.2(3)
C37 C38 C39 O2 178.3(2)
C37 C38 C39 C40 -0.7(4)
C38 C39 C40 C41 -0.3(4)
C39 C40 C41 C36 0.8(4)
C41 C36 C37 C38 -0.9(4)
C42 O2 C39 C38 174.4(3)
C42 O2 C39 C40 -6.7(4)
C43 O3 C8 O5 174.63(13)
C43 O3 C8 C7 -70.85(18)
C43 O3 C8 C9 53.70(18)
C44 O4 C9 O6 -64.24(18)
C44 O4 C9 C8 55.21(18)
C44 O4 C9 C10 176.99(13)
C45 O5 C8 O3 -66.62(18)
C45 O5 C8 C7 174.32(14)
C45 O5 C8 C9 53.12(19)
C46 O6 C9 O4 176.42(14)
C46 O6 C9 C8 56.23(19)
C46 O6 C9 C10 -71.04(18)
C47 N2 C16 C15 -22.4(3)
C47 N2 C16 C17 156.2(2)
C47 N2 C54 C55 -36.7(3)
C47 N2 C54 C59 141.6(2)
C47 C48 C49 C50 -0.6(3)
C48 C47 C52 C51 -0.8(3)
C48 C49 C50 O7 179.3(2)
C48 C49 C50 C51 -0.7(4)
C49 C50 C51 C52 1.2(4)
C50 C51 C52 C47 -0.4(4)
C52 C47 C48 C49 1.3(3)
C53 O7 C50 C49 -171.0(3)
C53 O7 C50 C51 9.0(4)
C54 N2 C16 C15 166.4(2)
C54 N2 C16 C17 -15.0(3)
C54 N2 C47 C48 -74.3(3)
C54 N2 C47 C52 107.7(2)
C54 C55 C56 C57 0.6(4)
C55 C54 C59 C58 -2.3(3)
C55 C56 C57 O8 177.5(3)
C55 C56 C57 C58 -1.7(4)
C56 C57 C58 C59 0.7(4)
C57 C58 C59 C54 1.3(4)
C59 C54 C55 C56 1.4(4)
C60 O8 C57 C56 3.6(4)
C60 O8 C57 C58 -177.2(3)
C61 O9 C21 O11 -66.10(17)
C61 O9 C21 C20 175.51(14)
C61 O9 C21 C22 53.84(19)
C62 O10 C22 O12 175.74(14)
C62 O10 C22 C21 55.64(19)
C62 O10 C22 C23 -71.48(18)
C63 O11 C21 O9 175.53(14)
C63 O11 C21 C20 -70.19(18)
C63 O11 C21 C22 55.15(18)
C64 O12 C22 O10 -66.13(18)
C64 O12 C22 C21 53.46(19)
C64 O12 C22 C23 175.06(14)
